data_4064915
loop_
_publ_author_name
'Ma, Wen-An'
'Wang, Zhong-Xia'

_publ_section_title
;
 Zinc and Aluminum Complexes Supported by Quinoline-Based N,N,N-Chelate
 Ligands: Synthesis, Characterization, and Catalysis in the Ring-Opening
 Polymerization of \e-Caprolactone andrac-Lactide
;
_journal_issue 16
_journal_name_full Organometallics
_journal_page_first 4364
_journal_paper_doi 10.1021/om200423g
_journal_volume 30
_journal_year 2011
_chemical_formula_sum 'C29 H26 N3 P Zn'
_chemical_formula_weight 512.87
_chemical_name_systematic
;
 ?
;
_space_group_IT_number 2
_symmetry_cell_setting triclinic
_symmetry_space_group_name_Hall '-P 1'
_symmetry_space_group_name_H-M 'P -1'
_atom_sites_solution_hydrogens geom
_atom_sites_solution_primary direct
_atom_sites_solution_secondary difmap
_audit_creation_method SHELXL-97
_cell_angle_alpha 85.789(4)
_cell_angle_beta 68.959(4)
_cell_angle_gamma 73.559(4)
_cell_formula_units_Z 2
_cell_length_a 10.1130(4)
_cell_length_b 11.3801(5)
_cell_length_c 13.7665(6)
_cell_measurement_reflns_used 7228
_cell_measurement_temperature 291(2)
_cell_measurement_theta_max 69.5214
_cell_measurement_theta_min 4.0448
_cell_volume 1417.54(12)
_computing_cell_refinement 'CrysAlisPro (Oxford Diffraction Ltd.)'
_computing_data_collection 'CrysAlisPro (Oxford Diffraction Ltd.)'
_computing_data_reduction 'CrysAlisPro (Oxford Diffraction Ltd.)'
_computing_molecular_graphics 'Ortep-3 (L. J. Farrugia, 2001)'
_computing_publication_material ?SHELXL-97
_computing_structure_refinement 'SHELXL-97 (Sheldrick, 1997)'
_computing_structure_solution 'SHELXS-97 (Sheldrick, 1997)'
_diffrn_ambient_temperature 291(2)
_diffrn_detector_area_resol_mean 15.9149
_diffrn_measured_fraction_theta_full 0.987
_diffrn_measured_fraction_theta_max 0.987
_diffrn_measurement_device_type 'Gemini S Ultra, Oxford Diffraction'
_diffrn_measurement_method '\w scans'
_diffrn_radiation_monochromator mirror
_diffrn_radiation_source 'Enhance Ultra (Cu) X-ray Source'
_diffrn_radiation_type CuK\a
_diffrn_radiation_wavelength 1.54184
_diffrn_reflns_av_R_equivalents 0.0237
_diffrn_reflns_av_sigmaI/netI 0.0294
_diffrn_reflns_limit_h_max 11
_diffrn_reflns_limit_h_min -12
_diffrn_reflns_limit_k_max 12
_diffrn_reflns_limit_k_min -13
_diffrn_reflns_limit_l_max 16
_diffrn_reflns_limit_l_min -16
_diffrn_reflns_number 11836
_diffrn_reflns_theta_full 68.25
_diffrn_reflns_theta_max 68.25
_diffrn_reflns_theta_min 4.05
_exptl_absorpt_coefficient_mu 1.878
_exptl_absorpt_correction_T_max 0.6213
_exptl_absorpt_correction_T_min 0.5593
_exptl_absorpt_correction_type multi-scan
_exptl_absorpt_process_details
;
CrysAlisPro, Oxford Diffraction Ltd.,
Version 1.171.33.52 (release 06-11-2009 CrysAlis171 .NET)
(compiled Nov  6 2009,16:24:50)
Empirical absorption correction using spherical harmonics,
 implemented in SCALE3 ABSPACK scaling algorithm.
;
_exptl_crystal_density_diffrn 1.202
_exptl_crystal_density_method 'not measured'
_exptl_crystal_F_000 532
_exptl_crystal_size_max 0.35
_exptl_crystal_size_mid 0.30
_exptl_crystal_size_min 0.28
_platon_squeeze_details
;
;
_refine_diff_density_max 0.716
_refine_diff_density_min -0.949
_refine_diff_density_rms 0.061
_refine_ls_extinction_method none
_refine_ls_goodness_of_fit_ref 1.052
_refine_ls_hydrogen_treatment constr
_refine_ls_matrix_type full
_refine_ls_number_parameters 308
_refine_ls_number_reflns 5122
_refine_ls_number_restraints 12
_refine_ls_restrained_S_all 1.438
_refine_ls_R_factor_all 0.0491
_refine_ls_R_factor_gt 0.0433
_refine_ls_shift/su_max 0.018
_refine_ls_shift/su_mean 0.000
_refine_ls_structure_factor_coef Fsqd
_refine_ls_weighting_details 'calc w=1/[\s^2^(Fo^2^)+(0.0192P)^2^+1.9600P] where P=(Fo^2^+2Fc^2^)/3'
_refine_ls_weighting_scheme calc
_refine_ls_wR_factor_gt 0.1063
_refine_ls_wR_factor_ref 0.1087
_reflns_number_gt 4244
_reflns_number_total 5122
_reflns_threshold_expression >2sigma(I)
_cod_data_source_file om200423g_si_001.cif
_cod_data_source_block 2
_cod_original_cell_volume 1417.54(10)
_cod_database_code 4064915

loop_
_symmetry_equiv_pos_as_xyz
'x, y, z'
'-x, -y, -z'

loop_
_atom_site_label
_atom_site_type_symbol
_atom_site_fract_x
_atom_site_fract_y
_atom_site_fract_z
_atom_site_U_iso_or_equiv
_atom_site_adp_type
_atom_site_occupancy
_atom_site_symmetry_multiplicity
_atom_site_calc_flag
_atom_site_refinement_flags
Zn1 Zn 0.80727(7) 0.25350(6) 0.76779(5) 0.0534(2) Uani 1 1 d U
P1 P 0.68025(11) 0.21997(10) 0.61459(8) 0.0435(3) Uani 1 1 d .
N3 N 0.6316(4) 0.4149(3) 0.7731(3) 0.0561(9) Uani 1 1 d .
N2 N 0.8447(4) 0.2022(3) 0.6171(3) 0.0438(8) Uani 1 1 d .
C22 C 0.5757(5) 0.3684(4) 0.6259(4) 0.0509(10) Uani 1 1 d .
H22 H 0.5276 0.3961 0.5788 0.061 Uiso 1 1 calc R
N1 N 0.9872(4) 0.3233(3) 0.6902(3) 0.0510(9) Uani 1 1 d .
C23 C 0.5592(4) 0.4512(4) 0.7038(4) 0.0509(10) Uani 1 1 d .
C24 C 0.4672(5) 0.5733(4) 0.7132(4) 0.0641(13) Uani 1 1 d .
H24 H 0.4183 0.6000 0.6665 0.077 Uiso 1 1 calc R
C9 C 1.1627(5) 0.3679(5) 0.4102(4) 0.0631(13) Uani 1 1 d .
H9 H 1.2353 0.4011 0.3648 0.076 Uiso 1 1 calc R
C11 C 0.5483(6) 0.1752(5) 0.4805(4) 0.0616(12) Uani 1 1 d .
H11 H 0.4671 0.2378 0.5177 0.074 Uiso 1 1 calc R
C10 C 0.6758(5) 0.1450(4) 0.5052(3) 0.0478(10) Uani 1 1 d .
C16 C 0.6030(5) 0.1293(4) 0.7234(3) 0.0482(10) Uani 1 1 d .
C6 C 0.9437(4) 0.2606(4) 0.5453(3) 0.0449(9) Uani 1 1 d .
C4 C 1.1343(4) 0.3701(4) 0.5179(4) 0.0532(11) Uani 1 1 d .
C17 C 0.4637(5) 0.1782(5) 0.7960(4) 0.0619(12) Uani 1 1 d .
H17 H 0.4120 0.2591 0.7919 0.074 Uiso 1 1 calc R
C7 C 0.9740(5) 0.2639(4) 0.4395(3) 0.0556(11) Uani 1 1 d .
H7 H 0.9215 0.2305 0.4111 0.067 Uiso 1 1 calc R
C21 C 0.6772(6) 0.0087(4) 0.7303(4) 0.0627(12) Uani 1 1 d .
H21 H 0.7708 -0.0248 0.6820 0.075 Uiso 1 1 calc R
C27 C 0.6090(6) 0.4958(5) 0.8485(4) 0.0706(14) Uani 1 1 d .
H27 H 0.6570 0.4694 0.8958 0.085 Uiso 1 1 calc R
C26 C 0.5214(7) 0.6128(5) 0.8603(5) 0.0810(17) Uani 1 1 d D
H26 H 0.5101 0.6646 0.9137 0.097 Uiso 1 1 calc R
C25 C 0.4498(6) 0.6520(5) 0.7902(5) 0.0790(17) Uani 1 1 d D
H25 H 0.3898 0.7318 0.7954 0.095 Uiso 1 1 calc R
C5 C 1.0230(4) 0.3183(4) 0.5853(3) 0.0460(9) Uani 1 1 d .
C18 C 0.4017(7) 0.1054(6) 0.8751(4) 0.0785(17) Uani 1 1 d .
H18 H 0.3089 0.1383 0.9246 0.094 Uiso 1 1 calc R
C20 C 0.6126(7) -0.0629(5) 0.8089(4) 0.0778(16) Uani 1 1 d .
H20 H 0.6626 -0.1444 0.8127 0.093 Uiso 1 1 calc R
C15 C 0.7952(6) 0.0508(4) 0.4500(4) 0.0611(12) Uani 1 1 d .
H15 H 0.8797 0.0288 0.4672 0.073 Uiso 1 1 calc R
C14 C 0.7894(7) -0.0108(5) 0.3692(4) 0.0788(16) Uani 1 1 d .
H14 H 0.8701 -0.0735 0.3315 0.095 Uiso 1 1 calc R
C12 C 0.5427(7) 0.1123(6) 0.4007(5) 0.0800(17) Uani 1 1 d D
H12 H 0.4570 0.1316 0.3850 0.096 Uiso 1 1 calc R
C1 C 1.0594(5) 0.3739(4) 0.7301(4) 0.0609(12) Uani 1 1 d .
H1 H 1.0337 0.3766 0.8021 0.073 Uiso 1 1 calc R
C8 C 1.0835(5) 0.3171(5) 0.3730(4) 0.0643(13) Uani 1 1 d .
H8 H 1.1017 0.3172 0.3018 0.077 Uiso 1 1 calc R
C3 C 1.2071(5) 0.4234(5) 0.5639(5) 0.0654(14) Uani 1 1 d .
H3 H 1.2798 0.4591 0.5223 0.078 Uiso 1 1 calc R
C2 C 1.1728(5) 0.4235(5) 0.6689(5) 0.0698(14) Uani 1 1 d .
H2 H 1.2238 0.4561 0.6993 0.084 Uiso 1 1 calc R
C19 C 0.4760(7) -0.0140(6) 0.8805(4) 0.0798(17) Uani 1 1 d .
H19 H 0.4333 -0.0621 0.9334 0.096 Uiso 1 1 calc R
C28 C 0.7893(7) 0.1754(6) 0.9013(4) 0.0860(16) Uani 1 1 d DU
H28A H 0.7814 0.2369 0.9499 0.103 Uiso 1 1 calc R
H28B H 0.6964 0.1546 0.9261 0.103 Uiso 1 1 calc R
C13 C 0.6624(8) 0.0218(5) 0.3450(5) 0.0839(18) Uani 1 1 d D
H13 H 0.6587 -0.0185 0.2900 0.101 Uiso 1 1 calc R
C29 C 0.8998(9) 0.0689(7) 0.9088(7) 0.1375(18) Uani 1 1 d DU
H29A H 0.9183 0.0092 0.8563 0.206 Uiso 1 1 calc R
H29B H 0.8666 0.0352 0.9764 0.206 Uiso 1 1 calc R
H29C H 0.9889 0.0904 0.8988 0.206 Uiso 1 1 calc R

loop_
_atom_site_aniso_label
_atom_site_aniso_U_11
_atom_site_aniso_U_22
_atom_site_aniso_U_33
_atom_site_aniso_U_23
_atom_site_aniso_U_13
_atom_site_aniso_U_12
Zn1 0.0530(4) 0.0644(4) 0.0444(3) 0.0079(3) -0.0129(3) -0.0256(3)
P1 0.0409(5) 0.0440(6) 0.0446(6) 0.0046(4) -0.0117(4) -0.0154(4)
N3 0.055(2) 0.054(2) 0.051(2) -0.0035(17) -0.0035(18) -0.0219(18)
N2 0.0412(18) 0.0470(19) 0.0427(18) 0.0062(15) -0.0118(15) -0.0167(15)
C22 0.045(2) 0.049(2) 0.057(3) 0.006(2) -0.016(2) -0.0152(19)
N1 0.045(2) 0.054(2) 0.054(2) 0.0025(17) -0.0145(17) -0.0179(17)
C23 0.039(2) 0.048(2) 0.057(3) 0.004(2) -0.0016(19) -0.0188(19)
C24 0.049(3) 0.051(3) 0.077(3) 0.004(2) -0.003(2) -0.015(2)
C9 0.042(2) 0.064(3) 0.064(3) 0.014(2) 0.001(2) -0.015(2)
C11 0.061(3) 0.063(3) 0.066(3) 0.006(2) -0.029(3) -0.018(2)
C10 0.053(2) 0.043(2) 0.049(2) 0.0084(18) -0.019(2) -0.0171(19)
C16 0.051(2) 0.053(2) 0.046(2) 0.0057(19) -0.0150(19) -0.026(2)
C6 0.037(2) 0.043(2) 0.047(2) 0.0041(18) -0.0071(17) -0.0087(17)
C4 0.035(2) 0.046(2) 0.067(3) 0.008(2) -0.007(2) -0.0096(18)
C17 0.061(3) 0.065(3) 0.055(3) -0.001(2) -0.007(2) -0.028(2)
C7 0.053(3) 0.060(3) 0.047(2) 0.004(2) -0.009(2) -0.018(2)
C21 0.066(3) 0.057(3) 0.061(3) 0.014(2) -0.017(2) -0.021(2)
C27 0.075(3) 0.073(3) 0.056(3) -0.009(3) -0.005(3) -0.029(3)
C26 0.085(4) 0.066(4) 0.073(4) -0.021(3) 0.002(3) -0.026(3)
C25 0.067(3) 0.047(3) 0.093(4) -0.009(3) 0.008(3) -0.014(2)
C5 0.036(2) 0.042(2) 0.052(2) 0.0046(18) -0.0082(18) -0.0090(17)
C18 0.081(4) 0.099(5) 0.052(3) -0.001(3) 0.001(3) -0.050(4)
C20 0.100(4) 0.066(3) 0.073(4) 0.026(3) -0.031(3) -0.037(3)
C15 0.068(3) 0.053(3) 0.064(3) 0.000(2) -0.030(3) -0.011(2)
C14 0.105(5) 0.057(3) 0.070(3) -0.009(3) -0.032(3) -0.010(3)
C12 0.098(4) 0.085(4) 0.086(4) 0.013(3) -0.059(4) -0.038(4)
C1 0.055(3) 0.065(3) 0.067(3) 0.000(2) -0.023(2) -0.022(2)
C8 0.057(3) 0.071(3) 0.046(3) 0.009(2) -0.001(2) -0.013(2)
C3 0.037(2) 0.062(3) 0.091(4) 0.010(3) -0.012(2) -0.020(2)
C2 0.050(3) 0.071(3) 0.096(4) -0.002(3) -0.027(3) -0.026(2)
C19 0.110(5) 0.089(4) 0.053(3) 0.020(3) -0.022(3) -0.062(4)
C28 0.104(4) 0.100(4) 0.056(3) 0.026(3) -0.026(3) -0.038(2)
C13 0.132(6) 0.069(4) 0.075(4) 0.004(3) -0.060(4) -0.033(4)
C29 0.136(2) 0.136(2) 0.131(2) 0.0682(13) -0.0547(15) -0.0297(12)

loop_
_atom_type_symbol
_atom_type_description
_atom_type_scat_dispersion_real
_atom_type_scat_dispersion_imag
_atom_type_scat_source
C C 0.0181 0.0091 'International Tables Vol C Tables 4.2.6.8 and 6.1.1.4'
H H 0.0000 0.0000 'International Tables Vol C Tables 4.2.6.8 and 6.1.1.4'
N N 0.0311 0.0180 'International Tables Vol C Tables 4.2.6.8 and 6.1.1.4'
P P 0.2955 0.4335 'International Tables Vol C Tables 4.2.6.8 and 6.1.1.4'
Zn Zn -1.5491 0.6778 'International Tables Vol C Tables 4.2.6.8 and 6.1.1.4'

loop_
_geom_angle_atom_site_label_1
_geom_angle_atom_site_label_2
_geom_angle_atom_site_label_3
_geom_angle
C28 Zn1 N2 137.7(2)
C28 Zn1 N1 120.1(2)
N2 Zn1 N1 81.38(13)
C28 Zn1 N3 114.8(2)
N2 Zn1 N3 94.60(14)
N1 Zn1 N3 99.16(14)
N2 P1 C22 114.62(19)
N2 P1 C10 114.78(19)
C22 P1 C10 109.4(2)
N2 P1 C16 102.05(18)
C22 P1 C16 112.5(2)
C10 P1 C16 102.65(19)
C27 N3 C23 118.6(4)
C27 N3 Zn1 111.6(4)
C23 N3 Zn1 129.1(3)
C6 N2 P1 121.1(3)
C6 N2 Zn1 110.3(3)
P1 N2 Zn1 104.17(17)
C23 C22 P1 122.7(4)
C23 C22 H22 118.7
P1 C22 H22 118.7
C1 N1 C5 119.6(4)
C1 N1 Zn1 128.7(3)
C5 N1 Zn1 111.6(3)
N3 C23 C22 120.5(4)
N3 C23 C24 118.3(4)
C22 C23 C24 121.2(5)
C25 C24 C23 120.7(5)
C25 C24 H24 119.6
C23 C24 H24 119.6
C8 C9 C4 119.5(4)
C8 C9 H9 120.2
C4 C9 H9 120.2
C12 C11 C10 120.0(5)
C12 C11 H11 120.0
C10 C11 H11 120.0
C15 C10 C11 119.4(4)
C15 C10 P1 120.1(3)
C11 C10 P1 120.3(4)
C21 C16 C17 119.3(4)
C21 C16 P1 120.5(3)
C17 C16 P1 120.0(4)
C7 C6 N2 125.8(4)
C7 C6 C5 117.0(4)
N2 C6 C5 117.2(4)
C3 C4 C9 123.8(4)
C3 C4 C5 117.3(4)
C9 C4 C5 118.9(4)
C16 C17 C18 119.5(5)
C16 C17 H17 120.2
C18 C17 H17 120.2
C6 C7 C8 121.3(5)
C6 C7 H7 119.3
C8 C7 H7 119.3
C16 C21 C20 120.3(5)
C16 C21 H21 119.8
C20 C21 H21 119.8
N3 C27 C26 124.9(6)
N3 C27 H27 117.6
C26 C27 H27 117.6
C27 C26 C25 117.6(5)
C27 C26 H26 121.2
C25 C26 H26 121.2
C24 C25 C26 120.0(5)
C24 C25 H25 120.0
C26 C25 H25 120.0
N1 C5 C4 121.0(4)
N1 C5 C6 117.8(3)
C4 C5 C6 121.3(4)
C19 C18 C17 120.5(5)
C19 C18 H18 119.8
C17 C18 H18 119.8
C19 C20 C21 120.1(5)
C19 C20 H20 120.0
C21 C20 H20 120.0
C10 C15 C14 120.3(5)
C10 C15 H15 119.9
C14 C15 H15 119.9
C15 C14 C13 119.4(5)
C15 C14 H14 120.3
C13 C14 H14 120.3
C13 C12 C11 120.1(5)
C13 C12 H12 119.9
C11 C12 H12 119.9
N1 C1 C2 122.8(5)
N1 C1 H1 118.6
C2 C1 H1 118.6
C9 C8 C7 121.8(5)
C9 C8 H8 119.1
C7 C8 H8 119.1
C2 C3 C4 120.6(4)
C2 C3 H3 119.7
C4 C3 H3 119.7
C3 C2 C1 118.7(5)
C3 C2 H2 120.7
C1 C2 H2 120.7
C20 C19 C18 120.3(5)
C20 C19 H19 119.9
C18 C19 H19 119.9
C29 C28 Zn1 120.4(5)
C29 C28 H28A 107.2
Zn1 C28 H28A 107.2
C29 C28 H28B 107.2
Zn1 C28 H28B 107.2
H28A C28 H28B 106.9
C12 C13 C14 120.8(5)
C12 C13 H13 119.6
C14 C13 H13 119.6
C28 C29 H29A 109.5
C28 C29 H29B 109.5
H29A C29 H29B 109.5
C28 C29 H29C 109.5
H29A C29 H29C 109.5
H29B C29 H29C 109.5

loop_
_geom_bond_atom_site_label_1
_geom_bond_atom_site_label_2
_geom_bond_distance
Zn1 C28 1.953(5)
Zn1 N2 2.068(3)
Zn1 N1 2.093(3)
Zn1 N3 2.148(4)
P1 N2 1.630(3)
P1 C22 1.704(4)
P1 C10 1.804(4)
P1 C16 1.819(4)
N3 C27 1.352(6)
N3 C23 1.374(6)
N2 C6 1.411(5)
C22 C23 1.413(6)
C22 H22 0.9300
N1 C1 1.318(6)
N1 C5 1.359(5)
C23 C24 1.422(6)
C24 C25 1.369(7)
C24 H24 0.9300
C9 C8 1.355(7)
C9 C4 1.406(7)
C9 H9 0.9300
C11 C12 1.380(7)
C11 C10 1.394(6)
C11 H11 0.9300
C10 C15 1.383(6)
C16 C21 1.380(6)
C16 C17 1.386(6)
C6 C7 1.376(6)
C6 C5 1.431(6)
C4 C3 1.399(7)
C4 C5 1.422(5)
C17 C18 1.391(7)
C17 H17 0.9300
C7 C8 1.415(6)
C7 H7 0.9300
C21 C20 1.387(7)
C21 H21 0.9300
C27 C26 1.358(8)
C27 H27 0.9300
C26 C25 1.382(7)
C26 H26 0.9300
C25 H25 0.9300
C18 C19 1.365(8)
C18 H18 0.9300
C20 C19 1.363(8)
C20 H20 0.9300
C15 C14 1.385(7)
C15 H15 0.9300
C14 C13 1.385(8)
C14 H14 0.9300
C12 C13 1.363(7)
C12 H12 0.9300
C1 C2 1.395(7)
C1 H1 0.9300
C8 H8 0.9300
C3 C2 1.360(7)
C3 H3 0.9300
C2 H2 0.9300
C19 H19 0.9300
C28 C29 1.424(8)
C28 H28A 0.9700
C28 H28B 0.9700
C13 H13 0.9300
C29 H29A 0.9600
C29 H29B 0.9600
C29 H29C 0.9600

loop_
_geom_torsion_atom_site_label_1
_geom_torsion_atom_site_label_2
_geom_torsion_atom_site_label_3
_geom_torsion_atom_site_label_4
_geom_torsion
C28 Zn1 N3 C27 51.5(4)
N2 Zn1 N3 C27 -159.8(3)
N1 Zn1 N3 C27 -77.8(3)
C28 Zn1 N3 C23 -138.6(4)
N2 Zn1 N3 C23 10.1(4)
N1 Zn1 N3 C23 92.1(4)
C22 P1 N2 C6 -56.8(4)
C10 P1 N2 C6 71.1(4)
C16 P1 N2 C6 -178.7(3)
C22 P1 N2 Zn1 67.9(2)
C10 P1 N2 Zn1 -164.20(16)
C16 P1 N2 Zn1 -54.0(2)
C28 Zn1 N2 C6 -137.9(4)
N1 Zn1 N2 C6 -12.0(3)
N3 Zn1 N2 C6 86.6(3)
C28 Zn1 N2 P1 90.7(3)
N1 Zn1 N2 P1 -143.40(19)
N3 Zn1 N2 P1 -44.81(18)
N2 P1 C22 C23 -48.6(4)
C10 P1 C22 C23 -179.2(3)
C16 P1 C22 C23 67.4(4)
C28 Zn1 N1 C1 -33.6(5)
N2 Zn1 N1 C1 -174.6(4)
N3 Zn1 N1 C1 92.1(4)
C28 Zn1 N1 C5 150.1(3)
N2 Zn1 N1 C5 9.1(3)
N3 Zn1 N1 C5 -84.2(3)
C27 N3 C23 C22 -177.9(4)
Zn1 N3 C23 C22 12.8(6)
C27 N3 C23 C24 1.7(6)
Zn1 N3 C23 C24 -167.5(3)
P1 C22 C23 N3 1.8(6)
P1 C22 C23 C24 -177.9(3)
N3 C23 C24 C25 -0.9(6)
C22 C23 C24 C25 178.8(4)
C12 C11 C10 C15 -0.7(7)
C12 C11 C10 P1 -176.0(4)
N2 P1 C10 C15 19.4(4)
C22 P1 C10 C15 149.9(4)
C16 P1 C10 C15 -90.4(4)
N2 P1 C10 C11 -165.2(3)
C22 P1 C10 C11 -34.7(4)
C16 P1 C10 C11 85.0(4)
N2 P1 C16 C21 -53.1(4)
C22 P1 C16 C21 -176.4(4)
C10 P1 C16 C21 66.1(4)
N2 P1 C16 C17 131.8(4)
C22 P1 C16 C17 8.5(4)
C10 P1 C16 C17 -109.0(4)
P1 N2 C6 C7 -46.6(6)
Zn1 N2 C6 C7 -168.5(4)
P1 N2 C6 C5 135.4(3)
Zn1 N2 C6 C5 13.5(4)
C8 C9 C4 C3 -178.2(5)
C8 C9 C4 C5 0.2(7)
C21 C16 C17 C18 0.7(7)
P1 C16 C17 C18 175.8(4)
N2 C6 C7 C8 -175.2(4)
C5 C6 C7 C8 2.8(6)
C17 C16 C21 C20 0.2(7)
P1 C16 C21 C20 -174.9(4)
C23 N3 C27 C26 -1.4(7)
Zn1 N3 C27 C26 169.6(4)
N3 C27 C26 C25 0.2(8)
C23 C24 C25 C26 -0.4(7)
C27 C26 C25 C24 0.8(8)
C1 N1 C5 C4 -1.9(6)
Zn1 N1 C5 C4 174.8(3)
C1 N1 C5 C6 178.8(4)
Zn1 N1 C5 C6 -4.5(5)
C3 C4 C5 N1 1.5(6)
C9 C4 C5 N1 -177.0(4)
C3 C4 C5 C6 -179.3(4)
C9 C4 C5 C6 2.2(6)
C7 C6 C5 N1 175.6(4)
N2 C6 C5 N1 -6.2(6)
C7 C6 C5 C4 -3.7(6)
N2 C6 C5 C4 174.5(4)
C16 C17 C18 C19 -1.1(8)
C16 C21 C20 C19 -0.7(9)
C11 C10 C15 C14 1.5(7)
P1 C10 C15 C14 176.9(4)
C10 C15 C14 C13 -0.7(8)
C10 C11 C12 C13 -1.1(8)
C5 N1 C1 C2 0.0(7)
Zn1 N1 C1 C2 -176.1(4)
C4 C9 C8 C7 -1.1(8)
C6 C7 C8 C9 -0.5(8)
C9 C4 C3 C2 179.2(5)
C5 C4 C3 C2 0.8(7)
C4 C3 C2 C1 -2.5(8)
N1 C1 C2 C3 2.2(8)
C21 C20 C19 C18 0.4(9)
C17 C18 C19 C20 0.5(9)
N2 Zn1 C28 C29 51.4(8)
N1 Zn1 C28 C29 -60.9(7)
N3 Zn1 C28 C29 -178.9(6)
C11 C12 C13 C14 1.9(9)
C15 C14 C13 C12 -1.0(9)

loop_
_platon_squeeze_void_nr
_platon_squeeze_void_average_x
_platon_squeeze_void_average_y
_platon_squeeze_void_average_z
_platon_squeeze_void_volume
_platon_squeeze_void_count_electrons
_platon_squeeze_void_content
1 0.000 0.500 0.000 252 36 ' '
